data_4035253
loop_
_publ_author_name
'Vlasenko, Yulia A.'
'Postnikov, Pavel S.'
'Trusova, Marina E.'
'Shafir, Alexandr'
'Zhdankin, Viktor V.'
'Yoshimura, Akira'
'Yusubov, Mekhman S.'

_publ_section_title
;
 Synthesis of Five-Membered Iodine-Nitrogen Heterocycles from
 Benzimidazole-Based Iodonium Salts.
;
_journal_issue 19
_journal_name_full 'The Journal of organic chemistry'
_journal_page_first 12056
_journal_page_last 12070
_journal_paper_doi 10.1021/acs.joc.8b01995
_journal_volume 83
_journal_year 2018
_chemical_absolute_configuration ad
_chemical_formula_sum 'C20 H19 I N2 O5 S'
_chemical_formula_weight 526.33
_space_group_IT_number 33
_space_group_name_Hall 'P 2c -2n'
_space_group_name_H-M_alt 'P n a 21'
_symmetry_cell_setting orthorhombic
_symmetry_space_group_name_H-M 'P n a 21'
_atom_sites_solution_hydrogens mixed
_audit_creation_method SHELXL-2014/7
_cell_angle_alpha 90
_cell_angle_beta 90
_cell_angle_gamma 90
_cell_formula_units_Z 4
_cell_length_a 33.1090(15)
_cell_length_b 10.3694(5)
_cell_length_c 5.8127(3)
_cell_measurement_reflns_used 8208
_cell_measurement_temperature 100(2)
_cell_measurement_theta_max 31.05
_cell_measurement_theta_min 2.32
_cell_volume 1995.62(17)
_computing_cell_refinement 'Bruker APEX2 v2014.9-0'
_computing_data_collection 'Bruker APEX2 v2014.9-0'
_computing_data_reduction 'Bruker SAINT V7.60A'
_computing_molecular_graphics 'Bruker SHELXTL'
_computing_publication_material 'Bruker SHELXTL'
_computing_structure_refinement 'SHELXL-2014 (Sheldrick, 2014)'
_computing_structure_solution Sir2011
_diffrn_ambient_temperature 100(2)
_diffrn_detector_area_resol_mean 512
_diffrn_detector_type '4K CCD area detector APEX II'
_diffrn_measured_fraction_theta_full 0.999
_diffrn_measured_fraction_theta_max 0.979
_diffrn_measurement_device_type 'APEX DUO Kappa 4-axis goniometer'
_diffrn_measurement_method
;
 Fullsphere data collection, phi and omega scans
;
_diffrn_measurement_specimen_support 'magnetic support with MicroMount'
_diffrn_radiation_monochromator 'Quazar MX Multilayer Optics'
_diffrn_radiation_type MoK\a
_diffrn_radiation_wavelength 0.71073
_diffrn_reflns_av_R_equivalents 0.0370
_diffrn_reflns_av_unetI/netI 0.0452
_diffrn_reflns_Laue_measured_fraction_full 0.999
_diffrn_reflns_Laue_measured_fraction_max 0.979
_diffrn_reflns_limit_h_max 46
_diffrn_reflns_limit_h_min -40
_diffrn_reflns_limit_k_max 9
_diffrn_reflns_limit_k_min -15
_diffrn_reflns_limit_l_max 8
_diffrn_reflns_limit_l_min -7
_diffrn_reflns_number 20452
_diffrn_reflns_point_group_measured_fraction_full 0.924
_diffrn_reflns_point_group_measured_fraction_max 0.886
_diffrn_reflns_theta_full 25.242
_diffrn_reflns_theta_max 31.121
_diffrn_reflns_theta_min 1.230
_diffrn_source 'Microfocus source E025 IuS'
_diffrn_source_current 0.6
_diffrn_source_power 50
_diffrn_source_size '0.2 mm x 0.2 mm fine focus'
_diffrn_source_type 'Bruker APEX DUO'
_exptl_absorpt_coefficient_mu 1.745
_exptl_absorpt_correction_T_max 0.918
_exptl_absorpt_correction_T_min 0.706
_exptl_absorpt_correction_type multi-scan
_exptl_absorpt_process_details
; 
 SADABS Version 2008/1 Bruker-Nonius
 Blessing, Acta Cryst. (1995) A51 33-38
;
_exptl_crystal_colour colourless
_exptl_crystal_density_diffrn 1.752
_exptl_crystal_description plate
_exptl_crystal_F_000 1048
_exptl_crystal_size_max 0.40
_exptl_crystal_size_mid 0.10
_exptl_crystal_size_min 0.05
_refine_diff_density_max 0.704
_refine_diff_density_min -1.363
_refine_diff_density_rms 0.169
_refine_ls_abs_structure_details
;
 Flack x determined using 1781 quotients [(I+)-(I-)]/[(I+)+(I-)]
 (Parsons, Flack and Wagner, Acta Cryst. B69 (2013) 249-259).
;
_refine_ls_abs_structure_Flack -0.013(11)
_refine_ls_extinction_method none
_refine_ls_goodness_of_fit_ref 1.136
_refine_ls_hydrogen_treatment noref
_refine_ls_matrix_type full
_refine_ls_number_parameters 284
_refine_ls_number_reflns 5705
_refine_ls_number_restraints 13
_refine_ls_restrained_S_all 1.135
_refine_ls_R_factor_all 0.0420
_refine_ls_R_factor_gt 0.0343
_refine_ls_shift/su_max 0.001
_refine_ls_shift/su_mean 0.000
_refine_ls_structure_factor_coef Fsqd
_refine_ls_weighting_details 'w=1/[\s^2^(Fo^2^)+(0.0104P)^2^+2.5713P] where P=(Fo^2^+2Fc^2^)/3'
_refine_ls_weighting_scheme calc
_refine_ls_wR_factor_gt 0.0606
_refine_ls_wR_factor_ref 0.0625
_reflns_Friedel_coverage 0.664
_reflns_Friedel_fraction_full 0.832
_reflns_Friedel_fraction_max 0.776
_reflns_number_gt 5149
_reflns_number_total 5705
_reflns_threshold_expression 'I > 2\s(I)'
_cod_data_source_file jo8b01995_si_003.cif
_cod_data_source_block mo_YV40
_cod_depositor_comments
;
The following automatic conversions were performed:

data item '_exptl_absorpt_correction_type' value 'Multi-scan' was
changed to 'multi-scan' in accordance with the
/home/data/users/saulius/crontab/automatic-downloads/current/ACS/lib/dictionaries/cif_core.dic
dictionary named 'cif_core.dic' version 2.4.2 last updated on
2011-04-26.

data item '_symmetry_cell_setting' value 'Orthorhombic' was changed
to 'orthorhombic' in accordance with the
/home/data/users/saulius/crontab/automatic-downloads/current/ACS/lib/dictionaries/cif_core.dic
dictionary named 'cif_core.dic' version 2.4.2 last updated on
2011-04-26.

Automatic conversion script
Id: cif_fix_values 6909 2019-04-08 15:41:33Z antanas 
;
_cod_original_sg_symbol_H-M Pna2(1)
_cod_database_code 4035253
_shelx_shelxl_version_number 2014/7
_shelx_space_group_comment
;
The symmetry employed for this shelxl refinement is uniquely defined
by the following loop, which should always be used as a source of
symmetry information in preference to the above space-group names.
They are only intended as comments.
;
_shelx_estimated_absorpt_t_min 0.542
_shelx_estimated_absorpt_t_max 0.918

loop_
_space_group_symop_operation_xyz
'x, y, z'
'-x, -y, z+1/2'
'x+1/2, -y+1/2, z'
'-x+1/2, y+1/2, z+1/2'

loop_
_atom_site_label
_atom_site_type_symbol
_atom_site_fract_x
_atom_site_fract_y
_atom_site_fract_z
_atom_site_U_iso_or_equiv
_atom_site_adp_type
_atom_site_occupancy
_atom_site_site_symmetry_order
_atom_site_calc_flag
_atom_site_refinement_flags_posn
_atom_site_refinement_flags_adp
_atom_site_refinement_flags_occupancy
C1 C 0.46178(15) 0.7320(4) 0.7328(8) 0.0128(9) Uani 1 1 d . . .
C2 C 0.49060(15) 0.7238(4) 0.9050(8) 0.0140(9) Uani 1 1 d . . .
H2 H 0.5118 0.7850 0.9164 0.017 Uiso 1 1 calc R U .
C3 C 0.48722(15) 0.6221(4) 1.0608(8) 0.0175(10) Uani 1 1 d . . .
H3 H 0.5066 0.6136 1.1804 0.021 Uiso 1 1 calc R U .
C4 C 0.45591(15) 0.5330(4) 1.0438(7) 0.0171(11) Uani 1 1 d . . .
H4 H 0.4538 0.4659 1.1544 0.020 Uiso 1 1 calc R U .
C5 C 0.42766(14) 0.5407(4) 0.8673(8) 0.0139(9) Uani 1 1 d . . .
H5 H 0.4068 0.4782 0.8537 0.017 Uiso 1 1 calc R U .
C6 C 0.43055(14) 0.6427(4) 0.7098(8) 0.0114(9) Uani 1 1 d . . .
C7 C 0.40258(13) 0.6622(4) 0.5207(10) 0.0119(10) Uani 1 1 d . . .
C8 C 0.35734(14) 0.6426(4) 0.2472(8) 0.0131(9) Uani 1 1 d . . .
C9 C 0.32758(16) 0.6038(5) 0.0921(9) 0.0211(10) Uani 1 1 d . . .
H9 H 0.3140 0.5236 0.1084 0.025 Uiso 1 1 calc R U .
C10 C 0.31873(16) 0.6867(5) -0.0855(9) 0.0206(10) Uani 1 1 d . . .
H10 H 0.2985 0.6637 -0.1938 0.025 Uiso 1 1 calc R U .
C11 C 0.33903(16) 0.8042(4) -0.1095(9) 0.0209(11) Uani 1 1 d . . .
H11 H 0.3325 0.8581 -0.2364 0.025 Uiso 1 1 calc R U .
C12 C 0.36829(15) 0.8452(4) 0.0445(8) 0.0175(11) Uani 1 1 d . . .
H12 H 0.3815 0.9260 0.0282 0.021 Uiso 1 1 calc R U .
C13 C 0.37715(15) 0.7620(4) 0.2231(8) 0.0149(9) Uani 1 1 d . . .
C1B C 0.66799(14) 0.8466(4) 0.7805(8) 0.0130(9) Uani 1 1 d . . .
C2B C 0.68654(15) 0.8287(4) 0.5699(9) 0.0176(10) Uani 1 1 d . . .
H2B H 0.6770 0.7651 0.4656 0.021 Uiso 1 1 calc R U .
C3B C 0.71977(14) 0.9066(4) 0.5133(13) 0.0188(11) Uani 1 1 d . . .
H3B H 0.7329 0.8938 0.3698 0.023 Uiso 1 1 calc R U .
C4B C 0.73395(15) 1.0011(4) 0.6600(9) 0.0185(10) Uani 1 1 d . . .
C5B C 0.71519(16) 1.0150(5) 0.8716(10) 0.0239(11) Uani 1 1 d . . .
H5B H 0.7249 1.0778 0.9770 0.029 Uiso 1 1 calc R U .
C6B C 0.68251(15) 0.9384(4) 0.9317(8) 0.0210(11) Uani 1 1 d . . .
H6B H 0.6700 0.9492 1.0777 0.025 Uiso 1 1 calc R U .
C7B C 0.76815(16) 1.0895(5) 0.5904(11) 0.0263(12) Uani 1 1 d . . .
H7B1 H 0.7595 1.1794 0.6064 0.039 Uiso 1 1 calc R U .
H7B2 H 0.7755 1.0725 0.4299 0.039 Uiso 1 1 calc R U .
H7B3 H 0.7915 1.0737 0.6897 0.039 Uiso 1 1 calc R U .
I1 I 0.46373(2) 0.88460(2) 0.49023(7) 0.01249(6) Uani 1 1 d . . .
N1 N 0.40544(12) 0.7714(3) 0.3998(6) 0.0126(8) Uani 1 1 d . . .
N2 N 0.37389(12) 0.5825(3) 0.4374(6) 0.0133(8) Uani 1 1 d . . .
H2A H 0.3670 0.5068 0.4934 0.016 Uiso 1 1 calc R U .
O1 O 0.51548(11) 0.9484(3) 0.6141(6) 0.0164(7) Uani 1 1 d . . .
H1O1 H 0.532(2) 0.912(6) 0.551(16) 0.06(3) Uiso 1 1 d . . .
O1B O 0.63706(10) 0.6748(3) 1.0542(5) 0.0155(7) Uani 1 1 d . . .
O2B O 0.59443(10) 0.8502(3) 0.9219(6) 0.0197(8) Uani 1 1 d . . .
O3B O 0.61459(11) 0.6790(3) 0.6577(6) 0.0180(7) Uani 1 1 d . . .
S1B S 0.62508(4) 0.75555(10) 0.8587(2) 0.0128(2) Uani 1 1 d . . .
O1W O 0.5631(2) 0.8069(6) 0.3605(11) 0.0235(13) Uani 0.8 1 d . U P
O1W' O 0.5744(9) 0.860(2) 0.375(5) 0.028(6) Uani 0.2 1 d . U P
H1W1 H 0.5820(18) 0.785(5) 0.429(11) 0.021(18) Uiso 1 1 d . . .
H1W2 H 0.576(2) 0.826(7) 0.213(14) 0.05(2) Uiso 1 1 d . . .

loop_
_atom_site_aniso_label
_atom_site_aniso_U_11
_atom_site_aniso_U_22
_atom_site_aniso_U_33
_atom_site_aniso_U_23
_atom_site_aniso_U_13
_atom_site_aniso_U_12
C1 0.017(2) 0.0123(17) 0.0093(19) 0.0001(14) 0.0028(18) 0.0042(18)
C2 0.016(3) 0.0131(19) 0.013(2) -0.0041(15) -0.0020(18) 0.0004(17)
C3 0.018(3) 0.022(2) 0.012(2) -0.0008(16) -0.0041(17) 0.0080(19)
C4 0.023(3) 0.0158(18) 0.012(3) 0.0040(14) 0.0017(17) 0.0014(17)
C5 0.015(3) 0.0114(18) 0.015(2) 0.0000(16) 0.0044(19) 0.0011(16)
C6 0.012(2) 0.0113(18) 0.011(2) 0.0000(14) 0.0002(17) 0.0017(16)
C7 0.011(2) 0.0142(15) 0.011(3) 0.0004(17) 0.0013(18) 0.0030(14)
C8 0.013(2) 0.0112(18) 0.015(2) -0.0001(15) 0.0009(18) 0.0010(16)
C9 0.016(3) 0.023(2) 0.024(3) -0.004(2) -0.001(2) 0.000(2)
C10 0.018(3) 0.025(2) 0.019(2) -0.0039(18) -0.0074(19) 0.003(2)
C11 0.024(3) 0.021(2) 0.018(2) -0.0014(19) -0.004(2) 0.008(2)
C12 0.019(3) 0.0160(18) 0.017(3) 0.0024(15) -0.0008(18) 0.0018(17)
C13 0.014(3) 0.0136(19) 0.017(2) -0.0019(16) -0.0006(19) 0.0039(17)
C1B 0.013(2) 0.0120(18) 0.014(2) 0.0005(15) 0.0004(18) -0.0005(16)
C2B 0.020(3) 0.017(2) 0.016(2) -0.0027(16) -0.0021(19) 0.0005(18)
C3B 0.019(2) 0.0227(19) 0.014(3) -0.002(2) 0.006(3) -0.0006(16)
C4B 0.014(3) 0.019(2) 0.022(3) 0.0028(18) 0.000(2) 0.0007(19)
C5B 0.025(3) 0.022(2) 0.025(3) -0.009(2) -0.001(2) -0.009(2)
C6B 0.023(3) 0.025(2) 0.015(3) -0.0069(16) 0.0014(19) -0.003(2)
C7B 0.015(3) 0.033(3) 0.031(3) -0.002(2) 0.002(2) -0.009(2)
I1 0.01496(12) 0.01007(9) 0.01243(10) -0.00020(17) -0.00044(19) -0.00152(10)
N1 0.012(2) 0.0131(16) 0.0124(18) 0.0008(13) -0.0012(15) -0.0005(14)
N2 0.018(2) 0.0089(14) 0.013(2) 0.0007(11) -0.0005(14) -0.0006(13)
O1 0.016(2) 0.0168(15) 0.0165(18) -0.0036(13) -0.0009(15) -0.0030(14)
O1B 0.0174(18) 0.0140(14) 0.0151(18) -0.0003(11) -0.0026(12) -0.0021(12)
O2B 0.021(2) 0.0167(14) 0.0215(19) -0.0021(12) 0.0027(14) 0.0029(13)
O3B 0.021(2) 0.0164(15) 0.0166(18) -0.0060(13) -0.0042(15) -0.0041(14)
S1B 0.0136(6) 0.0118(4) 0.0130(5) -0.0020(4) -0.0003(4) -0.0001(4)
O1W 0.024(4) 0.033(3) 0.014(2) 0.002(3) 0.000(2) 0.014(3)
O1W' 0.029(14) 0.031(12) 0.026(12) 0.007(11) 0.002(10) 0.012(10)

loop_
_atom_type_symbol
_atom_type_description
_atom_type_scat_dispersion_real
_atom_type_scat_dispersion_imag
_atom_type_scat_source
C C 0.0033 0.0016 'International Tables Vol C Tables 4.2.6.8 and 6.1.1.4'
H H 0.0000 0.0000 'International Tables Vol C Tables 4.2.6.8 and 6.1.1.4'
N N 0.0061 0.0033 'International Tables Vol C Tables 4.2.6.8 and 6.1.1.4'
O O 0.0106 0.0060 'International Tables Vol C Tables 4.2.6.8 and 6.1.1.4'
S S 0.1246 0.1234 'International Tables Vol C Tables 4.2.6.8 and 6.1.1.4'
I I -0.4742 1.8119 'International Tables Vol C Tables 4.2.6.8 and 6.1.1.4'

loop_
_geom_angle_atom_site_label_1
_geom_angle_atom_site_label_2
_geom_angle_atom_site_label_3
_geom_angle
C2 C1 C6 122.6(4)
C2 C1 I1 120.4(3)
C6 C1 I1 117.0(3)
C1 C2 C3 117.4(4)
C4 C3 C2 121.0(4)
C5 C4 C3 121.0(4)
C4 C5 C6 118.6(4)
C1 C6 C5 119.3(4)
C1 C6 C7 117.0(4)
C5 C6 C7 123.8(4)
N1 C7 N2 112.3(4)
N1 C7 C6 118.1(4)
N2 C7 C6 129.5(4)
N2 C8 C9 131.8(4)
N2 C8 C13 106.9(4)
C9 C8 C13 121.2(4)
C10 C9 C8 117.1(5)
C9 C10 C11 121.1(5)
C12 C11 C10 122.6(5)
C13 C12 C11 116.2(4)
C12 C13 N1 130.8(4)
C12 C13 C8 121.7(4)
N1 C13 C8 107.5(4)
C2B C1B C6B 120.1(4)
C2B C1B S1B 121.0(4)
C6B C1B S1B 119.0(4)
C1B C2B C3B 118.6(5)
C4B C3B C2B 122.0(6)
C3B C4B C5B 118.0(5)
C3B C4B C7B 121.3(5)
C5B C4B C7B 120.7(5)
C4B C5B C6B 121.0(5)
C1B C6B C5B 120.3(5)
O1 I1 C1 91.95(17)
O1 I1 N1 167.21(13)
C1 I1 N1 75.38(16)
C7 N1 C13 106.3(4)
C7 N1 I1 111.6(3)
C13 N1 I1 139.6(3)
C7 N2 C8 106.9(4)
O3B S1B O2B 113.8(2)
O3B S1B O1B 112.08(18)
O2B S1B O1B 112.2(2)
O3B S1B C1B 106.1(2)
O2B S1B C1B 105.4(2)
O1B S1B C1B 106.7(2)

loop_
_geom_bond_atom_site_label_1
_geom_bond_atom_site_label_2
_geom_bond_distance
C1 C2 1.385(6)
C1 C6 1.394(6)
C1 I1 2.120(4)
C2 C3 1.394(6)
C3 C4 1.393(7)
C4 C5 1.391(6)
C5 C6 1.402(6)
C6 C7 1.451(7)
C7 N1 1.336(5)
C7 N2 1.349(5)
C8 N2 1.382(6)
C8 C9 1.395(7)
C8 C13 1.408(6)
C9 C10 1.374(7)
C10 C11 1.399(7)
C11 C12 1.386(7)
C12 C13 1.381(6)
C13 N1 1.393(6)
C1B C2B 1.382(7)
C1B C6B 1.383(6)
C1B S1B 1.765(5)
C2B C3B 1.404(7)
C3B C4B 1.382(7)
C4B C5B 1.385(7)
C4B C7B 1.512(7)
C5B C6B 1.387(7)
I1 O1 1.973(4)
I1 N1 2.320(4)
O1B S1B 1.466(3)
O2B S1B 1.459(3)
O3B S1B 1.454(3)
O1W O1W' 0.67(2)

loop_
_geom_torsion_atom_site_label_1
_geom_torsion_atom_site_label_2
_geom_torsion_atom_site_label_3
_geom_torsion_atom_site_label_4
_geom_torsion
C6 C1 C2 C3 -0.8(7)
I1 C1 C2 C3 179.1(3)
C1 C2 C3 C4 -0.3(7)
C2 C3 C4 C5 1.7(7)
C3 C4 C5 C6 -1.9(7)
C2 C1 C6 C5 0.6(7)
I1 C1 C6 C5 -179.4(3)
C2 C1 C6 C7 -179.5(4)
I1 C1 C6 C7 0.6(5)
C4 C5 C6 C1 0.8(6)
C4 C5 C6 C7 -179.1(4)
C1 C6 C7 N1 -8.1(6)
C5 C6 C7 N1 171.8(4)
C1 C6 C7 N2 168.9(5)
C5 C6 C7 N2 -11.2(8)
N2 C8 C9 C10 -178.2(5)
C13 C8 C9 C10 0.4(7)
C8 C9 C10 C11 0.5(8)
C9 C10 C11 C12 -1.4(8)
C10 C11 C12 C13 1.2(7)
C11 C12 C13 N1 177.5(5)
C11 C12 C13 C8 -0.3(7)
N2 C8 C13 C12 178.4(4)
C9 C8 C13 C12 -0.5(7)
N2 C8 C13 N1 0.1(5)
C9 C8 C13 N1 -178.8(4)
C6B C1B C2B C3B -0.8(7)
S1B C1B C2B C3B 178.0(4)
C1B C2B C3B C4B -1.0(8)
C2B C3B C4B C5B 2.2(8)
C2B C3B C4B C7B -176.2(5)
C3B C4B C5B C6B -1.6(8)
C7B C4B C5B C6B 176.8(5)
C2B C1B C6B C5B 1.3(7)
S1B C1B C6B C5B -177.5(4)
C4B C5B C6B C1B -0.1(8)
N2 C7 N1 C13 -1.0(5)
C6 C7 N1 C13 176.6(4)
N2 C7 N1 I1 -166.9(3)
C6 C7 N1 I1 10.7(5)
C12 C13 N1 C7 -177.6(5)
C8 C13 N1 C7 0.5(5)
C12 C13 N1 I1 -18.0(8)
C8 C13 N1 I1 160.1(3)
N1 C7 N2 C8 1.1(5)
C6 C7 N2 C8 -176.1(5)
C9 C8 N2 C7 178.1(5)
C13 C8 N2 C7 -0.7(5)
C2B C1B S1B O3B -5.0(4)
C6B C1B S1B O3B 173.7(4)
C2B C1B S1B O2B -126.0(4)
C6B C1B S1B O2B 52.8(4)
C2B C1B S1B O1B 114.6(4)
C6B C1B S1B O1B -66.6(4)
